data_9014385
loop_
_publ_author_name
'Kampf, A. R.'
'Mills, S. J.'

_publ_section_title
;
 The role of hydrogen in tellurites: crystal structure refinements of juabite,
 poughite and rodalquilarite
;
_journal_name_full 'Journal of Geosciences'
_journal_page_first 235
_journal_page_last 247
_journal_volume 56
_journal_year 2011
_chemical_compound_source 'Gold Chain mine, Tintic district, Juab County, Utah, USA'
_chemical_formula_sum 'As4 Ca Cu10 H10 O34 Te4'
_chemical_name_mineral Juabite
_space_group_IT_number 2
_symmetry_space_group_name_Hall '-P 1'
_symmetry_space_group_name_H-M 'P -1'
_cell_angle_alpha 102.668
_cell_angle_beta 92.490
_cell_angle_gamma 70.434
_cell_formula_units_Z 1
_cell_length_a 8.9925
_cell_length_b 10.1291
_cell_length_c 8.9971
_cell_volume 752.989
_database_code_amcsd 0018499
_exptl_crystal_density_diffrn 4.498
_cod_original_formula_sum 'Ca Cu10 Te4 As4 O34 H10'
_cod_database_code 9014385

loop_
_space_group_symop_operation_xyz
x,y,z
-x,-y,-z

loop_
_atom_site_aniso_label
_atom_site_aniso_U_11
_atom_site_aniso_U_22
_atom_site_aniso_U_33
_atom_site_aniso_U_12
_atom_site_aniso_U_13
_atom_site_aniso_U_23
Ca 0.02750 0.01120 0.00960 -0.00150 -0.00060 0.00210
Cu1 0.00820 0.01780 0.00670 -0.00500 -0.00123 0.00412
Cu2 0.00710 0.01520 0.00860 -0.00560 -0.00175 0.00440
Cu3 0.01240 0.01140 0.01350 -0.00110 0.00110 0.00440
Cu4 0.00770 0.02170 0.00720 -0.00730 -0.00098 0.00490
Cu5 0.00850 0.02420 0.00730 -0.00820 -0.00112 0.00390
Te1 0.01015 0.01328 0.00919 -0.00540 0.00061 0.00333
Te2 0.01358 0.02100 0.01315 -0.00748 0.00011 0.00520
As1 0.00636 0.01300 0.00751 -0.00388 -0.00038 0.00318
As2 0.00623 0.01020 0.00642 -0.00332 -0.00031 0.00284
O1 0.00980 0.03250 0.01040 -0.01040 -0.00280 0.00760
O2 0.01230 0.03600 0.00660 -0.01200 -0.00020 0.00500
O3 0.01090 0.01920 0.01200 -0.00800 0.00020 0.00260
O4 0.01040 0.03140 0.00970 -0.01140 -0.00310 0.00880
O5 0.00970 0.03150 0.00870 -0.00910 -0.00180 0.00900
O6 0.00770 0.02640 0.00640 -0.00590 -0.00090 0.00450
O7 0.01190 0.02830 0.00720 -0.01040 -0.00280 0.00770
O8 0.01360 0.01450 0.01490 -0.00280 -0.00170 0.00430
O9 0.00610 0.01550 0.01220 -0.00240 0.00020 0.00540
O10 0.00950 0.02040 0.01000 -0.00440 -0.00070 0.00820
O11 0.01880 0.01110 0.01510 -0.00600 -0.00010 0.00470
O12 0.02010 0.02800 0.03200 0.00030 0.00170 -0.00510
O13 0.01340 0.01340 0.03400 -0.00230 0.00100 0.00520
O14 0.00830 0.02870 0.00820 -0.00880 -0.00150 0.00340
OW15 0.04500 0.02800 0.04900 -0.01700 -0.01000 0.00500
OW16 0.04800 0.02400 0.06700 -0.01000 -0.00300 0.00000
O17 0.02550 0.01480 0.01730 -0.00950 -0.00300 0.00540

loop_
_atom_site_label
_atom_site_fract_x
_atom_site_fract_y
_atom_site_fract_z
_atom_site_U_iso_or_equiv
_atom_site_type_symbol
_atom_site_attached_hydrogens
Ca 0.50000 0.50000 0.00000 0.01740 Ca 0
Cu1 0.80847 0.79847 0.00221 0.01053 Cu 0
Cu2 0.29631 0.84151 0.51172 0.00956 Cu 0
Cu3 0.39218 0.50715 0.62469 0.01284 Cu 0
Cu4 0.68366 0.84877 0.62919 0.01128 Cu 0
Cu5 -0.07412 0.79869 0.39124 0.01257 Cu 0
Te1 0.45602 0.83827 0.84848 0.01031 Te 0
Te2 0.12971 0.83488 0.17031 0.01521 Te 0
As1 0.06582 0.77050 0.72526 0.00865 As 0
As2 0.57354 0.78999 0.27256 0.00731 As 0
O1 0.93600 0.79640 0.17720 0.01630 O 0
O2 0.99550 0.81380 0.90480 0.01730 O 0
O3 0.18350 0.86630 0.70930 0.01340 O 0
O4 0.12080 0.83880 0.38480 0.01540 O 0
O5 0.67150 0.83490 0.83690 0.01530 O 0
O6 0.90790 0.82160 0.61260 0.01330 O 0
O7 0.46970 0.84850 0.63920 0.01430 O 0
O8 0.39070 0.59730 0.45210 0.01470 O 0
H8 0.31600 0.57800 0.39400 0.05000 H 0
O9 0.38790 0.88930 0.34020 0.01120 O 0
O10 0.60560 0.84440 0.11730 0.01260 O 0
O11 0.59850 0.61380 0.22610 0.01450 O 0
O12 0.26420 0.65260 0.10420 0.03060 O 0
O13 0.16270 0.59430 0.66380 0.02070 O 0
O14 0.70410 0.81830 0.40810 0.01460 O 0
OW15 0.03940 0.55280 0.35410 0.04050 O 0
H15a -0.03500 0.51300 0.33500 0.05000 H 0
H15b 0.08800 0.54400 0.43900 0.05000 H 0
OW16 0.86440 0.55900 0.94180 0.04890 O 0
H16a 0.78600 0.53300 0.96500 0.05000 H 0
H16b 0.88500 0.53700 0.84100 0.05000 H 0
O17 0.48730 0.64640 0.82540 0.01820 O 0

loop_
_cod_changelog_entry_id
_cod_changelog_entry_author
_cod_changelog_entry_date
_cod_changelog_entry_text
1
;cod-tools version 3.8.0
Id: cif_guess_AMCSD_atom_types 9574 2023-05-10 09:00:05Z saulius
;
2023-05-10T18:55:07+03:00
;Derived atom types and hydrogen counts
from atom names that follow the AMCSD naming convention
(Wat == water, O-H == hydroxyl).
;

loop_
_cod_related_entry_id
_cod_related_entry_database
_cod_related_entry_code
1 AMCSD 0018499
